data_4506459
loop_
_publ_author_name
'Thakuria, Ranjit'
'Cherukuvada, Suryanarayan'
'Nangia, Ashwini'

_publ_section_title
;
 Crystal Structures of Pyrogallol, Its Hydrate, and Stable
 MultipleZ&#x2032; Cocrystals with N-Heterocycles Containing Metastable
 Conformers of Pyrogallol
;
_journal_issue 8
_journal_name_full 'Crystal Growth &amp; Design'
_journal_page_first 3944
_journal_paper_doi 10.1021/cg3003367
_journal_volume 12
_journal_year 2012
_chemical_formula_moiety '3(C6 H6 O3), 5(C9 H7 N) '
_chemical_formula_sum 'C63 H53 N5 O9'
_chemical_formula_weight 1024.10
_chemical_name_systematic
; 
 3:5 complex of pyrogallol and quinoline 
;
_space_group_IT_number 2
_symmetry_cell_setting triclinic
_symmetry_space_group_name_Hall '-P 1'
_symmetry_space_group_name_H-M 'P -1'
_atom_sites_solution_hydrogens geom
_atom_sites_solution_primary direct
_atom_sites_solution_secondary difmap
_audit_creation_method SHELXL-97
_cell_angle_alpha 74.727(3)
_cell_angle_beta 86.151(4)
_cell_angle_gamma 85.632(4)
_cell_formula_units_Z 2
_cell_length_a 8.0271(16)
_cell_length_b 16.182(3)
_cell_length_c 20.306(4)
_cell_measurement_reflns_used 1533
_cell_measurement_temperature 100(2)
_cell_measurement_theta_max 26.12
_cell_measurement_theta_min 1.31
_cell_volume 2534.1(9)
_computing_cell_refinement 'Bruker SMART'
_computing_data_collection 'Bruker SMART'
_computing_data_reduction 'Bruker SAINT'
_computing_molecular_graphics 'Bruker SHELXTL'
_computing_publication_material 'Bruker SHELXTL'
_computing_structure_refinement 'SHELXL-97 (Sheldrick, 1997)'
_computing_structure_solution 'SHELXS-97 (Sheldrick, 1990)'
_diffrn_ambient_temperature 100(2)
_diffrn_measured_fraction_theta_full 0.996
_diffrn_measured_fraction_theta_max 0.996
_diffrn_measurement_device_type 'CCD area detector'
_diffrn_measurement_method 'phi and omega scans'
_diffrn_radiation_monochromator graphite
_diffrn_radiation_source 'fine-focus sealed tube'
_diffrn_radiation_type MoK\a
_diffrn_radiation_wavelength 0.71073
_diffrn_reflns_av_R_equivalents 0.0885
_diffrn_reflns_av_sigmaI/netI 0.1186
_diffrn_reflns_limit_h_max 9
_diffrn_reflns_limit_h_min -9
_diffrn_reflns_limit_k_max 19
_diffrn_reflns_limit_k_min -19
_diffrn_reflns_limit_l_max 24
_diffrn_reflns_limit_l_min -24
_diffrn_reflns_number 24276
_diffrn_reflns_theta_full 25.00
_diffrn_reflns_theta_max 25.00
_diffrn_reflns_theta_min 1.31
_exptl_absorpt_coefficient_mu 0.091
_exptl_absorpt_correction_T_max 0.9901
_exptl_absorpt_correction_T_min 0.9751
_exptl_absorpt_correction_type multi-scan
_exptl_absorpt_process_details 'Bruker AXS SADABS program'
_exptl_crystal_colour colorless
_exptl_crystal_density_diffrn 1.342
_exptl_crystal_density_method 'not measured'
_exptl_crystal_description needle
_exptl_crystal_F_000 1076
_exptl_crystal_size_max 0.28
_exptl_crystal_size_mid 0.16
_exptl_crystal_size_min 0.11
_refine_diff_density_max 0.543
_refine_diff_density_min -0.327
_refine_diff_density_rms 0.071
_refine_ls_extinction_method none
_refine_ls_goodness_of_fit_ref 1.127
_refine_ls_hydrogen_treatment mixed
_refine_ls_matrix_type full
_refine_ls_number_parameters 734
_refine_ls_number_reflns 8908
_refine_ls_number_restraints 0
_refine_ls_restrained_S_all 1.127
_refine_ls_R_factor_all 0.1765
_refine_ls_R_factor_gt 0.1158
_refine_ls_shift/su_max 0.017
_refine_ls_shift/su_mean 0.000
_refine_ls_structure_factor_coef Fsqd
_refine_ls_weighting_details 'calc w=1/[\s^2^(Fo^2^)+(0.0610P)^2^+5.5245P] where P=(Fo^2^+2Fc^2^)/3'
_refine_ls_weighting_scheme calc
_refine_ls_wR_factor_gt 0.2072
_refine_ls_wR_factor_ref 0.2313
_reflns_number_gt 5640
_reflns_number_total 8908
_reflns_threshold_expression >2sigma(I)
_cod_data_source_file cg3003367_si_008.cif
_cod_data_source_block Pyrogallol_Quinoline_6a
_cod_depositor_comments
;
The following automatic conversions were performed:

'_symmetry_cell_setting' value 'Triclinic' changed to 'triclinic'
according to /home/saulius/struct/CIF-dictionaries/cif_core.dic
dictionary named 'cif_core.dic' version 2.4.2 from 2011-04-26.

Automatic conversion script
Id: cif_fix_values 1891 2012-01-12 08:04:46Z andrius 
;
_cod_original_sg_symbol_H-M 'P -1   '
_cod_database_code 4506459

loop_
_symmetry_equiv_pos_as_xyz
'x, y, z'
'-x, -y, -z'

loop_
_atom_site_label
_atom_site_type_symbol
_atom_site_fract_x
_atom_site_fract_y
_atom_site_fract_z
_atom_site_U_iso_or_equiv
_atom_site_adp_type
_atom_site_occupancy
_atom_site_symmetry_multiplicity
_atom_site_calc_flag
_atom_site_refinement_flags
C1 C 0.2199(6) 0.0793(3) 0.7491(3) 0.0184(12) Uani 1 1 d .
C2 C 0.3482(6) 0.1025(3) 0.6998(2) 0.0145(11) Uani 1 1 d .
C3 C 0.4797(6) 0.0427(3) 0.6952(2) 0.0149(11) Uani 1 1 d .
C4 C 0.4836(7) -0.0387(3) 0.7390(3) 0.0224(12) Uani 1 1 d .
H4 H 0.5724 -0.0781 0.7358 0.027 Uiso 1 1 calc R
C5 C 0.3548(7) -0.0612(3) 0.7873(3) 0.0258(13) Uani 1 1 d .
H5 H 0.3563 -0.1162 0.8166 0.031 Uiso 1 1 calc R
C6 C 0.2229(7) -0.0024(3) 0.7927(3) 0.0247(13) Uani 1 1 d .
H6 H 0.1367 -0.0179 0.8256 0.030 Uiso 1 1 calc R
C7 C 0.0991(6) 0.6621(3) 0.3802(3) 0.0194(12) Uani 1 1 d .
C8 C 0.2109(6) 0.7181(3) 0.3909(2) 0.0158(11) Uani 1 1 d .
C9 C 0.3324(6) 0.6887(3) 0.4383(2) 0.0155(11) Uani 1 1 d .
C10 C 0.3437(7) 0.6039(3) 0.4746(3) 0.0213(12) Uani 1 1 d .
H10 H 0.4253 0.5845 0.5064 0.026 Uiso 1 1 calc R
C11 C 0.2347(7) 0.5478(3) 0.4640(3) 0.0228(13) Uani 1 1 d .
H11 H 0.2442 0.4903 0.4879 0.027 Uiso 1 1 calc R
C12 C 0.1096(7) 0.5770(3) 0.4173(3) 0.0228(13) Uani 1 1 d .
H12 H 0.0336 0.5394 0.4112 0.027 Uiso 1 1 calc R
C13 C 0.2328(7) 0.2686(3) 0.0959(3) 0.0237(13) Uani 1 1 d .
C14 C 0.1481(7) 0.3477(3) 0.0712(2) 0.0200(12) Uani 1 1 d .
C15 C -0.0093(6) 0.3632(3) 0.0988(2) 0.0202(12) Uani 1 1 d .
C16 C -0.0832(7) 0.3023(3) 0.1521(3) 0.0241(13) Uani 1 1 d .
H16 H -0.1883 0.3137 0.1711 0.029 Uiso 1 1 calc R
C17 C 0.0052(7) 0.2235(3) 0.1761(3) 0.0249(13) Uani 1 1 d .
H17 H -0.0426 0.1813 0.2111 0.030 Uiso 1 1 calc R
C18 C 0.1622(7) 0.2071(3) 0.1487(3) 0.0266(13) Uani 1 1 d .
H18 H 0.2204 0.1547 0.1658 0.032 Uiso 1 1 calc R
C19 C 0.0230(7) 0.0454(4) 0.3351(3) 0.0324(15) Uani 1 1 d .
H19 H 0.0322 0.0253 0.2960 0.039 Uiso 1 1 calc R
C20 C -0.1350(7) 0.0742(4) 0.3553(3) 0.0365(15) Uani 1 1 d .
H20 H -0.2266 0.0744 0.3295 0.044 Uiso 1 1 calc R
C21 C -0.1543(7) 0.1019(3) 0.4126(3) 0.0315(15) Uani 1 1 d .
H21 H -0.2594 0.1202 0.4274 0.038 Uiso 1 1 calc R
C22 C -0.0216(9) 0.1298(3) 0.5099(3) 0.0377(16) Uani 1 1 d .
H22 H -0.1243 0.1482 0.5268 0.045 Uiso 1 1 calc R
C23 C 0.1251(9) 0.1284(4) 0.5436(3) 0.0394(16) Uani 1 1 d .
H23 H 0.1188 0.1455 0.5841 0.047 Uiso 1 1 calc R
C24 C 0.2815(9) 0.1022(4) 0.5185(3) 0.0416(18) Uani 1 1 d .
H24 H 0.3769 0.1031 0.5418 0.050 Uiso 1 1 calc R
C25 C 0.2946(8) 0.0751(4) 0.4595(3) 0.0392(16) Uani 1 1 d .
H25 H 0.3980 0.0575 0.4426 0.047 Uiso 1 1 calc R
C26 C 0.1446(7) 0.0744(3) 0.4245(3) 0.0215(12) Uani 1 1 d .
C27 C -0.0084(8) 0.1028(3) 0.4507(3) 0.0318(15) Uani 1 1 d .
C28 C 0.1905(7) 0.3296(3) 0.4719(3) 0.0330(15) Uani 1 1 d .
H28 H 0.1674 0.3374 0.5154 0.040 Uiso 1 1 calc R
C29 C 0.0544(8) 0.3383(4) 0.4301(3) 0.0354(15) Uani 1 1 d .
H29 H -0.0527 0.3538 0.4449 0.042 Uiso 1 1 calc R
C30 C 0.0835(8) 0.3234(4) 0.3678(4) 0.0418(17) Uani 1 1 d .
H30 H -0.0043 0.3269 0.3394 0.050 Uiso 1 1 calc R
C31 C 0.2929(10) 0.2852(4) 0.2831(3) 0.0435(18) Uani 1 1 d .
H31 H 0.2092 0.2863 0.2533 0.052 Uiso 1 1 calc R
C32 C 0.4539(9) 0.2672(4) 0.2651(3) 0.0435(18) Uani 1 1 d .
H32 H 0.4793 0.2556 0.2230 0.052 Uiso 1 1 calc R
C33 C 0.5835(8) 0.2657(4) 0.3081(3) 0.0374(16) Uani 1 1 d .
H33 H 0.6932 0.2533 0.2942 0.045 Uiso 1 1 calc R
C34 C 0.5503(7) 0.2822(3) 0.3703(3) 0.0317(14) Uani 1 1 d .
H34 H 0.6366 0.2819 0.3988 0.038 Uiso 1 1 calc R
C35 C 0.3781(7) 0.3002(3) 0.3913(3) 0.0246(13) Uani 1 1 d .
C36 C 0.2524(7) 0.3021(3) 0.3458(3) 0.0235(13) Uani 1 1 d .
C37 C 0.4907(7) 0.4634(3) 0.1256(3) 0.0230(13) Uani 1 1 d .
H37 H 0.4830 0.4510 0.0838 0.028 Uiso 1 1 calc R
C38 C 0.3420(7) 0.4738(3) 0.1627(3) 0.0273(14) Uani 1 1 d .
H38 H 0.2393 0.4691 0.1458 0.033 Uiso 1 1 calc R
C39 C 0.3509(7) 0.4908(3) 0.2243(3) 0.0309(15) Uani 1 1 d .
H39 H 0.2534 0.4968 0.2505 0.037 Uiso 1 1 calc R
C40 C 0.5306(8) 0.5191(3) 0.3109(3) 0.0323(15) Uani 1 1 d .
H40 H 0.4380 0.5254 0.3396 0.039 Uiso 1 1 calc R
C41 C 0.6845(8) 0.5289(4) 0.3297(3) 0.0392(16) Uani 1 1 d .
H41 H 0.6964 0.5429 0.3706 0.047 Uiso 1 1 calc R
C42 C 0.8269(8) 0.5183(4) 0.2879(3) 0.0408(17) Uani 1 1 d .
H42 H 0.9323 0.5252 0.3013 0.049 Uiso 1 1 calc R
C43 C 0.8110(7) 0.4978(4) 0.2280(3) 0.0294(14) Uani 1 1 d .
H43 H 0.9059 0.4904 0.2008 0.035 Uiso 1 1 calc R
C44 C 0.6512(6) 0.4878(3) 0.2068(3) 0.0201(12) Uani 1 1 d .
C45 C 0.5073(7) 0.4992(3) 0.2485(3) 0.0258(13) Uani 1 1 d .
C46 C 0.2726(8) 0.6613(4) 0.0337(4) 0.0493(19) Uani 1 1 d .
H46 H 0.2532 0.6503 -0.0077 0.059 Uiso 1 1 calc R
C47 C 0.1347(8) 0.6626(4) 0.0781(4) 0.0472(19) Uani 1 1 d .
H47 H 0.0297 0.6513 0.0670 0.057 Uiso 1 1 calc R
C48 C 0.1572(9) 0.6809(4) 0.1384(4) 0.059(2) Uani 1 1 d .
H48 H 0.0675 0.6831 0.1694 0.071 Uiso 1 1 calc R
C49 C 0.3611(14) 0.7168(4) 0.2122(4) 0.069(3) Uani 1 1 d .
H49 H 0.2761 0.7218 0.2446 0.083 Uiso 1 1 calc R
C50 C 0.5159(15) 0.7287(5) 0.2224(4) 0.071(3) Uani 1 1 d .
H50 H 0.5378 0.7412 0.2631 0.086 Uiso 1 1 calc R
C51 C 0.6482(10) 0.7238(4) 0.1763(4) 0.051(2) Uani 1 1 d .
H51 H 0.7558 0.7322 0.1866 0.061 Uiso 1 1 calc R
C52 C 0.6217(8) 0.7065(4) 0.1147(3) 0.0413(17) Uani 1 1 d .
H52 H 0.7088 0.7042 0.0825 0.050 Uiso 1 1 calc R
C53 C 0.4507(8) 0.6921(3) 0.1027(3) 0.0280(14) Uani 1 1 d .
C54 C 0.3254(8) 0.6970(4) 0.1532(3) 0.0367(16) Uani 1 1 d .
C55 C 0.2836(7) 0.9312(4) 0.1653(3) 0.0339(15) Uani 1 1 d .
H55 H 0.2916 0.9420 0.2077 0.041 Uiso 1 1 calc R
C56 C 0.4297(7) 0.9323(4) 0.1234(3) 0.0347(15) Uani 1 1 d .
H56 H 0.5310 0.9441 0.1376 0.042 Uiso 1 1 calc R
C57 C 0.4205(7) 0.9160(3) 0.0624(3) 0.0316(15) Uani 1 1 d .
H57 H 0.5169 0.9150 0.0344 0.038 Uiso 1 1 calc R
C58 C 0.2432(9) 0.8813(4) -0.0223(3) 0.0369(16) Uani 1 1 d .
H58 H 0.3353 0.8779 -0.0520 0.044 Uiso 1 1 calc R
C59 C 0.0889(8) 0.8676(4) -0.0394(3) 0.0359(16) Uani 1 1 d .
H59 H 0.0770 0.8547 -0.0808 0.043 Uiso 1 1 calc R
C60 C -0.0514(8) 0.8725(3) 0.0036(3) 0.0325(15) Uani 1 1 d .
H60 H -0.1564 0.8644 -0.0096 0.039 Uiso 1 1 calc R
C61 C -0.0354(8) 0.8893(4) 0.0654(3) 0.0305(14) Uani 1 1 d .
C62 C 0.1232(7) 0.9029(3) 0.0853(3) 0.0226(13) Uani 1 1 d .
C63 C 0.2642(7) 0.9004(3) 0.0399(3) 0.0257(13) Uani 1 1 d .
H61 H -0.125(6) 0.887(3) 0.095(2) 0.017(14) Uiso 1 1 d .
H1A H 0.012(6) 0.120(3) 0.781(3) 0.017(14) Uiso 1 1 d .
H2A H 0.402(6) 0.196(3) 0.630(2) 0.000(14) Uiso 1 1 d .
H3A H 0.667(7) 0.025(3) 0.640(3) 0.028(16) Uiso 1 1 d .
H4A H -0.031(7) 0.738(4) 0.322(3) 0.022(17) Uiso 1 1 d .
H5A H 0.270(12) 0.832(6) 0.363(5) 0.13(4) Uiso 1 1 d .
H6A H 0.508(8) 0.721(4) 0.484(3) 0.06(2) Uiso 1 1 d .
H7A H 0.411(6) 0.286(3) 0.035(3) 0.014(14) Uiso 1 1 d .
H8A H 0.156(7) 0.444(3) 0.004(3) 0.022(16) Uiso 1 1 d .
H9A H -0.180(10) 0.456(5) 0.090(4) 0.09(3) Uiso 1 1 d .
N1 N 0.1616(6) 0.0446(3) 0.3676(2) 0.0342(12) Uani 1 1 d .
N2 N 0.3487(6) 0.3114(3) 0.4551(2) 0.0296(12) Uani 1 1 d .
N3 N 0.6411(5) 0.4697(3) 0.1450(2) 0.0235(11) Uani 1 1 d .
N4 N 0.4266(7) 0.6736(3) 0.0432(3) 0.0395(13) Uani 1 1 d .
N5 N 0.1355(6) 0.9159(3) 0.1484(2) 0.0272(11) Uani 1 1 d .
O1 O 0.0936(5) 0.1402(2) 0.75141(19) 0.0223(9) Uani 1 1 d .
O2 O 0.3380(5) 0.1832(2) 0.6580(2) 0.0232(9) Uani 1 1 d .
O3 O 0.6025(4) 0.0702(2) 0.64560(18) 0.0205(8) Uani 1 1 d .
O4 O -0.0242(5) 0.6878(3) 0.3350(2) 0.0274(10) Uani 1 1 d .
O5 O 0.1942(5) 0.8011(2) 0.35242(18) 0.0218(9) Uani 1 1 d .
O6 O 0.4350(5) 0.7484(2) 0.44744(18) 0.0221(9) Uani 1 1 d .
O7 O 0.3897(5) 0.2492(3) 0.0724(2) 0.0365(11) Uani 1 1 d .
O8 O 0.2226(5) 0.4066(3) 0.01939(19) 0.0294(10) Uani 1 1 d .
O9 O -0.0857(5) 0.4427(2) 0.07257(18) 0.0248(9) Uani 1 1 d .

loop_
_atom_site_aniso_label
_atom_site_aniso_U_11
_atom_site_aniso_U_22
_atom_site_aniso_U_33
_atom_site_aniso_U_23
_atom_site_aniso_U_13
_atom_site_aniso_U_12
C1 0.018(3) 0.019(3) 0.020(3) -0.009(2) -0.001(2) 0.001(2)
C2 0.020(3) 0.011(3) 0.014(3) -0.004(2) -0.003(2) -0.006(2)
C3 0.013(3) 0.020(3) 0.013(3) -0.004(2) 0.000(2) -0.002(2)
C4 0.027(3) 0.012(3) 0.025(3) -0.001(2) -0.003(2) 0.006(2)
C5 0.033(3) 0.014(3) 0.027(3) 0.001(2) 0.002(3) -0.001(2)
C6 0.020(3) 0.024(3) 0.025(3) 0.001(2) 0.009(2) -0.004(2)
C7 0.015(3) 0.021(3) 0.024(3) -0.009(2) 0.004(2) -0.003(2)
C8 0.016(3) 0.013(3) 0.015(3) 0.000(2) 0.007(2) 0.000(2)
C9 0.020(3) 0.014(3) 0.013(3) -0.004(2) 0.002(2) -0.002(2)
C10 0.025(3) 0.015(3) 0.021(3) -0.002(2) 0.003(2) 0.002(2)
C11 0.031(3) 0.014(3) 0.025(3) -0.005(2) 0.001(3) -0.004(2)
C12 0.027(3) 0.017(3) 0.026(3) -0.008(2) 0.007(3) -0.009(2)
C13 0.025(3) 0.026(3) 0.021(3) -0.010(3) 0.003(2) 0.001(3)
C14 0.029(3) 0.021(3) 0.013(3) -0.010(2) 0.006(2) -0.005(2)
C15 0.022(3) 0.022(3) 0.015(3) -0.001(2) -0.004(2) -0.004(2)
C16 0.020(3) 0.029(3) 0.024(3) -0.010(3) 0.004(2) 0.000(2)
C17 0.033(3) 0.020(3) 0.019(3) 0.001(2) 0.003(3) -0.007(3)
C18 0.039(4) 0.014(3) 0.025(3) -0.002(2) -0.008(3) 0.004(3)
C19 0.027(4) 0.034(4) 0.033(4) 0.000(3) -0.007(3) -0.003(3)
C20 0.028(4) 0.029(4) 0.050(4) -0.005(3) -0.005(3) -0.003(3)
C21 0.023(3) 0.022(3) 0.046(4) -0.002(3) -0.002(3) 0.002(3)
C22 0.059(5) 0.014(3) 0.038(4) -0.006(3) 0.006(3) -0.001(3)
C23 0.061(5) 0.019(3) 0.039(4) -0.007(3) -0.009(4) -0.003(3)
C24 0.078(5) 0.024(3) 0.028(4) -0.010(3) -0.019(3) -0.012(3)
C25 0.045(4) 0.020(3) 0.044(4) 0.009(3) -0.003(3) -0.008(3)
C26 0.033(3) 0.006(3) 0.023(3) 0.000(2) 0.001(3) -0.005(2)
C27 0.040(4) 0.016(3) 0.032(3) 0.005(3) 0.005(3) 0.002(3)
C28 0.033(4) 0.016(3) 0.047(4) -0.004(3) 0.009(3) -0.008(3)
C29 0.032(4) 0.023(3) 0.051(4) -0.010(3) 0.004(3) -0.005(3)
C30 0.040(4) 0.020(3) 0.063(5) 0.000(3) -0.014(4) -0.014(3)
C31 0.082(6) 0.019(3) 0.029(4) -0.002(3) -0.014(4) -0.006(3)
C32 0.075(5) 0.024(4) 0.027(4) -0.002(3) -0.001(4) 0.006(3)
C33 0.042(4) 0.031(4) 0.030(4) 0.002(3) 0.003(3) 0.017(3)
C34 0.036(4) 0.023(3) 0.034(4) -0.006(3) 0.006(3) 0.004(3)
C35 0.042(4) 0.009(3) 0.020(3) 0.001(2) 0.002(3) -0.005(2)
C36 0.032(3) 0.011(3) 0.027(3) -0.002(2) -0.010(3) 0.000(2)
C37 0.024(3) 0.015(3) 0.032(3) -0.009(2) -0.004(3) 0.000(2)
C38 0.023(3) 0.018(3) 0.041(4) -0.009(3) 0.000(3) 0.002(2)
C39 0.035(4) 0.013(3) 0.038(4) -0.001(3) 0.014(3) 0.002(3)
C40 0.051(4) 0.022(3) 0.019(3) -0.001(2) 0.011(3) 0.004(3)
C41 0.049(4) 0.044(4) 0.026(3) -0.015(3) -0.011(3) 0.014(3)
C42 0.031(4) 0.059(5) 0.034(4) -0.015(3) -0.011(3) 0.008(3)
C43 0.024(3) 0.035(4) 0.027(3) -0.005(3) 0.002(3) 0.001(3)
C44 0.022(3) 0.013(3) 0.023(3) -0.001(2) 0.003(2) 0.001(2)
C45 0.037(4) 0.014(3) 0.024(3) -0.003(2) 0.006(3) 0.000(2)
C46 0.032(4) 0.043(4) 0.061(5) 0.010(4) -0.017(4) 0.003(3)
C47 0.017(4) 0.040(4) 0.072(5) 0.008(4) -0.008(4) 0.003(3)
C48 0.049(5) 0.027(4) 0.085(6) 0.004(4) 0.017(4) 0.012(3)
C49 0.141(9) 0.021(4) 0.041(5) -0.009(3) 0.020(5) -0.001(5)
C50 0.144(10) 0.022(4) 0.050(5) -0.011(4) -0.022(6) 0.002(5)
C51 0.059(5) 0.029(4) 0.068(5) -0.012(4) -0.034(4) 0.001(3)
C52 0.043(4) 0.021(3) 0.055(4) -0.005(3) 0.004(3) 0.008(3)
C53 0.052(4) 0.014(3) 0.020(3) -0.008(2) -0.011(3) 0.005(3)
C54 0.050(4) 0.015(3) 0.039(4) -0.005(3) 0.020(3) 0.009(3)
C55 0.033(4) 0.032(4) 0.034(4) -0.005(3) -0.004(3) -0.003(3)
C56 0.020(3) 0.035(4) 0.045(4) -0.001(3) -0.006(3) -0.001(3)
C57 0.028(4) 0.022(3) 0.036(4) 0.006(3) 0.009(3) -0.003(3)
C58 0.058(5) 0.021(3) 0.026(3) -0.001(3) 0.017(3) 0.001(3)
C59 0.059(5) 0.024(3) 0.025(3) -0.005(3) -0.006(3) -0.005(3)
C60 0.041(4) 0.025(3) 0.033(4) -0.009(3) -0.004(3) -0.003(3)
C61 0.024(4) 0.028(3) 0.038(4) -0.009(3) 0.003(3) 0.002(3)
C62 0.028(3) 0.015(3) 0.023(3) -0.003(2) -0.002(2) 0.004(2)
C63 0.032(4) 0.013(3) 0.027(3) 0.000(2) 0.007(3) 0.004(2)
N1 0.041(3) 0.024(3) 0.038(3) -0.009(2) 0.004(3) -0.004(2)
N2 0.035(3) 0.025(3) 0.027(3) -0.003(2) 0.000(2) -0.008(2)
N3 0.023(3) 0.023(3) 0.022(3) -0.002(2) 0.001(2) -0.002(2)
N4 0.044(4) 0.029(3) 0.041(3) -0.006(2) 0.002(3) 0.009(3)
N5 0.027(3) 0.028(3) 0.025(3) -0.006(2) -0.001(2) 0.002(2)
O1 0.015(2) 0.023(2) 0.026(2) -0.0043(17) 0.0059(17) 0.0005(17)
O2 0.027(2) 0.014(2) 0.023(2) 0.0017(17) 0.0071(19) -0.0002(17)
O3 0.021(2) 0.017(2) 0.024(2) -0.0073(16) 0.0059(16) -0.0016(17)
O4 0.029(2) 0.017(2) 0.036(2) -0.0063(19) -0.0115(19) 0.0026(18)
O5 0.028(2) 0.0122(19) 0.025(2) -0.0007(16) -0.0068(17) -0.0028(16)
O6 0.026(2) 0.017(2) 0.021(2) -0.0011(16) -0.0045(17) -0.0049(17)
O7 0.034(3) 0.033(2) 0.029(2) 0.009(2) 0.011(2) 0.014(2)
O8 0.023(2) 0.028(2) 0.026(2) 0.0071(18) 0.0086(18) 0.0079(19)
O9 0.022(2) 0.023(2) 0.023(2) 0.0019(17) 0.0081(17) 0.0046(17)

loop_
_atom_type_symbol
_atom_type_description
_atom_type_scat_dispersion_real
_atom_type_scat_dispersion_imag
_atom_type_scat_source
C C 0.0033 0.0016 'International Tables Vol C Tables 4.2.6.8 and 6.1.1.4'
H H 0.0000 0.0000 'International Tables Vol C Tables 4.2.6.8 and 6.1.1.4'
N N 0.0061 0.0033 'International Tables Vol C Tables 4.2.6.8 and 6.1.1.4'
O O 0.0106 0.0060 'International Tables Vol C Tables 4.2.6.8 and 6.1.1.4'

loop_
_geom_angle_atom_site_label_1
_geom_angle_atom_site_label_2
_geom_angle_atom_site_label_3
_geom_angle
O1 C1 C6 123.0(5)
O1 C1 C2 116.9(4)
C6 C1 C2 120.2(5)
O2 C2 C1 117.6(4)
O2 C2 C3 123.3(4)
C1 C2 C3 119.1(4)
O3 C3 C4 123.3(4)
O3 C3 C2 115.9(4)
C4 C3 C2 120.8(5)
C5 C4 C3 119.5(5)
C5 C4 H4 120.2
C3 C4 H4 120.2
C4 C5 C6 120.4(5)
C4 C5 H5 119.8
C6 C5 H5 119.8
C1 C6 C5 119.9(5)
C1 C6 H6 120.0
C5 C6 H6 120.0
O4 C7 C12 117.9(5)
O4 C7 C8 122.4(5)
C12 C7 C8 119.7(5)
O5 C8 C9 123.3(5)
O5 C8 C7 116.7(5)
C9 C8 C7 120.0(5)
O6 C9 C10 123.1(5)
O6 C9 C8 116.6(4)
C10 C9 C8 120.2(5)
C11 C10 C9 120.2(5)
C11 C10 H10 119.9
C9 C10 H10 119.9
C10 C11 C12 120.1(5)
C10 C11 H11 119.9
C12 C11 H11 119.9
C7 C12 C11 119.8(5)
C7 C12 H12 120.1
C11 C12 H12 120.1
O7 C13 C18 117.0(5)
O7 C13 C14 122.7(5)
C18 C13 C14 120.3(5)
O8 C14 C15 122.3(5)
O8 C14 C13 118.4(5)
C15 C14 C13 119.3(5)
O9 C15 C14 116.4(4)
O9 C15 C16 122.1(5)
C14 C15 C16 121.5(5)
C15 C16 C17 118.0(5)
C15 C16 H16 121.0
C17 C16 H16 121.0
C18 C17 C16 121.0(5)
C18 C17 H17 119.5
C16 C17 H17 119.5
C17 C18 C13 119.9(5)
C17 C18 H18 120.0
C13 C18 H18 120.0
N1 C19 C20 124.6(6)
N1 C19 H19 117.7
C20 C19 H19 117.7
C21 C20 C19 119.5(6)
C21 C20 H20 120.3
C19 C20 H20 120.3
C20 C21 C27 118.9(6)
C20 C21 H21 120.5
C27 C21 H21 120.5
C27 C22 C23 117.5(6)
C27 C22 H22 121.2
C23 C22 H22 121.2
C22 C23 C24 122.2(6)
C22 C23 H23 118.9
C24 C23 H23 118.9
C25 C24 C23 120.3(6)
C25 C24 H24 119.9
C23 C24 H24 119.9
C24 C25 C26 118.6(6)
C24 C25 H25 120.7
C26 C25 H25 120.7
N1 C26 C27 124.0(5)
N1 C26 C25 117.0(5)
C27 C26 C25 119.1(5)
C22 C27 C26 122.3(6)
C22 C27 C21 121.2(6)
C26 C27 C21 116.5(5)
N2 C28 C29 126.2(6)
N2 C28 H28 116.9
C29 C28 H28 116.9
C30 C29 C28 118.1(6)
C30 C29 H29 121.0
C28 C29 H29 121.0
C29 C30 C36 119.4(6)
C29 C30 H30 120.3
C36 C30 H30 120.3
C32 C31 C36 120.0(6)
C32 C31 H31 120.0
C36 C31 H31 120.0
C31 C32 C33 121.8(6)
C31 C32 H32 119.1
C33 C32 H32 119.1
C34 C33 C32 120.5(6)
C34 C33 H33 119.8
C32 C33 H33 119.8
C33 C34 C35 118.7(6)
C33 C34 H34 120.6
C35 C34 H34 120.6
N2 C35 C36 124.3(5)
N2 C35 C34 117.2(5)
C36 C35 C34 118.5(5)
C31 C36 C35 120.4(6)
C31 C36 C30 123.1(6)
C35 C36 C30 116.6(5)
N3 C37 C38 125.2(5)
N3 C37 H37 117.4
C38 C37 H37 117.4
C39 C38 C37 118.2(5)
C39 C38 H38 120.9
C37 C38 H38 120.9
C38 C39 C45 120.1(5)
C38 C39 H39 119.9
C45 C39 H39 119.9
C41 C40 C45 121.4(6)
C41 C40 H40 119.3
C45 C40 H40 119.3
C40 C41 C42 120.6(6)
C40 C41 H41 119.7
C42 C41 H41 119.7
C43 C42 C41 120.2(6)
C43 C42 H42 119.9
C41 C42 H42 119.9
C42 C43 C44 120.4(5)
C42 C43 H43 119.8
C44 C43 H43 119.8
N3 C44 C43 118.3(5)
N3 C44 C45 122.2(5)
C43 C44 C45 119.5(5)
C39 C45 C40 124.8(5)
C39 C45 C44 117.3(5)
C40 C45 C44 117.9(5)
N4 C46 C47 127.6(7)
N4 C46 H46 116.2
C47 C46 H46 116.2
C48 C47 C46 118.0(7)
C48 C47 H47 121.0
C46 C47 H47 121.0
C47 C48 C54 118.4(7)
C47 C48 H48 120.8
C54 C48 H48 120.8
C50 C49 C54 119.5(8)
C50 C49 H49 120.3
C54 C49 H49 120.3
C49 C50 C51 123.7(8)
C49 C50 H50 118.2
C51 C50 H50 118.2
C50 C51 C52 120.3(7)
C50 C51 H51 119.8
C52 C51 H51 119.8
C51 C52 C53 116.8(6)
C51 C52 H52 121.6
C53 C52 H52 121.6
N4 C53 C54 125.0(6)
N4 C53 C52 116.4(6)
C54 C53 C52 118.6(5)
C49 C54 C53 121.0(7)
C49 C54 C48 123.1(7)
C53 C54 C48 115.9(6)
N5 C55 C56 124.2(6)
N5 C55 H55 117.9
C56 C55 H55 117.9
C57 C56 C55 118.6(6)
C57 C56 H56 120.7
C55 C56 H56 120.7
C56 C57 C63 120.6(5)
C56 C57 H57 119.7
C63 C57 H57 119.7
C59 C58 C63 120.3(6)
C59 C58 H58 119.8
C63 C58 H58 119.8
C58 C59 C60 121.3(6)
C58 C59 H59 119.3
C60 C59 H59 119.3
C61 C60 C59 120.1(6)
C61 C60 H60 120.0
C59 C60 H60 120.0
C60 C61 C62 120.3(6)
C60 C61 H61 120(3)
C62 C61 H61 120(3)
N5 C62 C61 118.6(5)
N5 C62 C63 122.4(5)
C61 C62 C63 118.9(5)
C58 C63 C62 119.1(5)
C58 C63 C57 124.5(5)
C62 C63 C57 116.4(5)
C19 N1 C26 116.5(5)
C28 N2 C35 115.4(5)
C37 N3 C44 117.0(5)
C46 N4 C53 115.0(6)
C55 N5 C62 117.7(5)
C1 O1 H1A 112(3)
C2 O2 H2A 119(4)
C3 O3 H3A 109(3)
C7 O4 H4A 110(4)
C8 O5 H5A 111(6)
C9 O6 H6A 109(4)
C13 O7 H7A 108(3)
C14 O8 H8A 109(4)
C15 O9 H9A 120(5)

loop_
_geom_bond_atom_site_label_1
_geom_bond_atom_site_label_2
_geom_bond_distance
C1 O1 1.367(6)
C1 C6 1.384(7)
C1 C2 1.388(7)
C2 O2 1.357(6)
C2 C3 1.392(7)
C3 O3 1.372(6)
C3 C4 1.380(7)
C4 C5 1.378(7)
C4 H4 0.9300
C5 C6 1.386(7)
C5 H5 0.9300
C6 H6 0.9300
C7 O4 1.362(6)
C7 C12 1.384(7)
C7 C8 1.388(7)
C8 O5 1.365(6)
C8 C9 1.386(7)
C9 O6 1.372(6)
C9 C10 1.375(7)
C10 C11 1.373(7)
C10 H10 0.9300
C11 C12 1.396(7)
C11 H11 0.9300
C12 H12 0.9300
C13 O7 1.360(6)
C13 C18 1.379(7)
C13 C14 1.388(7)
C14 O8 1.360(6)
C14 C15 1.380(7)
C15 O9 1.370(6)
C15 C16 1.392(7)
C16 C17 1.396(7)
C16 H16 0.9300
C17 C18 1.379(7)
C17 H17 0.9300
C18 H18 0.9300
C19 N1 1.330(7)
C19 C20 1.391(8)
C19 H19 0.9300
C20 C21 1.349(8)
C20 H20 0.9300
C21 C27 1.450(8)
C21 H21 0.9300
C22 C27 1.377(8)
C22 C23 1.397(9)
C22 H22 0.9300
C23 C24 1.401(9)
C23 H23 0.9300
C24 C25 1.375(8)
C24 H24 0.9300
C25 C26 1.441(8)
C25 H25 0.9300
C26 N1 1.358(7)
C26 C27 1.400(8)
C28 N2 1.323(7)
C28 C29 1.404(8)
C28 H28 0.9300
C29 C30 1.350(9)
C29 H29 0.9300
C30 C36 1.445(8)
C30 H30 0.9300
C31 C32 1.350(9)
C31 C36 1.384(8)
C31 H31 0.9300
C32 C33 1.396(9)
C32 H32 0.9300
C33 C34 1.364(8)
C33 H33 0.9300
C34 C35 1.450(8)
C34 H34 0.9300
C35 N2 1.359(7)
C35 C36 1.406(7)
C37 N3 1.314(6)
C37 C38 1.391(7)
C37 H37 0.9300
C38 C39 1.356(8)
C38 H38 0.9300
C39 C45 1.408(8)
C39 H39 0.9300
C40 C41 1.350(8)
C40 C45 1.413(8)
C40 H40 0.9300
C41 C42 1.404(8)
C41 H41 0.9300
C42 C43 1.358(8)
C42 H42 0.9300
C43 C44 1.414(7)
C43 H43 0.9300
C44 N3 1.371(7)
C44 C45 1.415(7)
C46 N4 1.301(8)
C46 C47 1.382(9)
C46 H46 0.9300
C47 C48 1.360(10)
C47 H47 0.9300
C48 C54 1.459(10)
C48 H48 0.9300
C49 C50 1.310(12)
C49 C54 1.372(10)
C49 H49 0.9300
C50 C51 1.380(11)
C50 H50 0.9300
C51 C52 1.385(9)
C51 H51 0.9300
C52 C53 1.456(8)
C52 H52 0.9300
C53 N4 1.349(7)
C53 C54 1.401(8)
C55 N5 1.318(7)
C55 C56 1.400(8)
C55 H55 0.9300
C56 C57 1.341(8)
C56 H56 0.9300
C57 C63 1.426(8)
C57 H57 0.9300
C58 C59 1.358(8)
C58 C63 1.401(8)
C58 H58 0.9300
C59 C60 1.389(8)
C59 H59 0.9300
C60 C61 1.368(8)
C60 H60 0.9300
C61 C62 1.412(8)
C61 H61 0.91(5)
C62 N5 1.362(7)
C62 C63 1.416(7)
O1 H1A 0.88(5)
O2 H2A 0.74(4)
O3 H3A 0.89(5)
O4 H4A 0.78(5)
O5 H5A 0.89(9)
O6 H6A 0.97(7)
O7 H7A 0.85(5)
O8 H8A 0.79(5)
O9 H9A 0.85(8)
